data_1542497
loop_
_publ_author_name
'Moriguchi, Tetsuji'
'Miyamoto, Daisuke'
'Jalli, Ventakaprasad'
'Yoza, Kenji'
'Tsuge, Akihiko'

_publ_section_title
;
 <i>syn</i>-6,15-Dihydroxy-2,11-dithia[3.3]metacyclophane ethyl acetate
 monosolvate
;
_journal_coeditor_code BH4001
_journal_issue 1
_journal_name_full IUCrData
_journal_page_first x160082
_journal_paper_doi 10.1107/S2414314616000821
_journal_volume 1
_journal_year 2016
_chemical_formula_iupac 'C16 H16 O2 S2, C4 H8 O2'
_chemical_formula_moiety 'C16 H16 O2 S2, C4 H8 O2'
_chemical_formula_sum 'C20 H24 O4 S2'
_chemical_formula_weight 392.51
_chemical_name_systematic
;
<i>syn</i>-6,15-Dihydroxy-2,11-dithia[3.3]metacyclophane
ethyl acetate monosolvate
;
_space_group_crystal_system monoclinic
_space_group_IT_number 14
_space_group_name_Hall '-P 2yn'
_space_group_name_H-M_alt 'P 1 21/n 1'
_symmetry_space_group_name_Hall '-P 2yn'
_symmetry_space_group_name_H-M 'P 1 21/n 1'
_atom_sites_solution_hydrogens geom
_atom_sites_solution_primary direct
_atom_sites_solution_secondary difmap
_audit_creation_method 'APEX2 v2010.1-2'
_cell_angle_alpha 90
_cell_angle_beta 99.8180(10)
_cell_angle_gamma 90
_cell_formula_units_Z 4
_cell_length_a 12.1691(9)
_cell_length_b 13.1263(10)
_cell_length_c 12.2750(9)
_cell_measurement_reflns_used 3174
_cell_measurement_temperature 120.(2)
_cell_measurement_theta_max 24.1402
_cell_measurement_theta_min 2.1782
_cell_volume 1932.0(2)
_computing_cell_refinement
;
SAINT (Bruker, 2009)
;
_computing_data_collection
;
APEX2 (Bruker, 2009)
;
_computing_data_reduction
;
SAINT (Bruker, 2009)
;
_computing_molecular_graphics
;
Mercury (Macrae <i>et al.</i>,  2008)
;
_computing_publication_material
;
SHELXL97 (Sheldrick, 2008)
;
_computing_structure_refinement
;
SHELXL97 (Sheldrick, 2008)
;
_computing_structure_solution
;
SHELXS97 (Sheldrick, 2008)
;
_diffrn_ambient_temperature 120(2)
_diffrn_detector_area_resol_mean 16.6666
_diffrn_measured_fraction_theta_full 0.999
_diffrn_measured_fraction_theta_max 0.999
_diffrn_measurement_device_type 'Bruker APEXII CCD'
_diffrn_measurement_method \w
_diffrn_radiation_monochromator graphite
_diffrn_radiation_type MoK\a
_diffrn_radiation_wavelength 0.71073
_diffrn_reflns_av_R_equivalents 0.0545
_diffrn_reflns_av_sigmaI/netI 0.0405
_diffrn_reflns_limit_h_max 14
_diffrn_reflns_limit_h_min -14
_diffrn_reflns_limit_k_max 15
_diffrn_reflns_limit_k_min -15
_diffrn_reflns_limit_l_max 14
_diffrn_reflns_limit_l_min -14
_diffrn_reflns_number 18213
_diffrn_reflns_theta_full 24.97
_diffrn_reflns_theta_max 24.97
_diffrn_reflns_theta_min 2.18
_exptl_absorpt_coefficient_mu 0.298
_exptl_absorpt_correction_T_max 0.886
_exptl_absorpt_correction_T_min 0.770
_exptl_absorpt_correction_type multi-scan
_exptl_absorpt_process_details
;
(SADABS; Bruker, 2009)
;
_exptl_crystal_colour colorless
_exptl_crystal_density_diffrn 1.349
_exptl_crystal_density_method 'not measured'
_exptl_crystal_description prism
_exptl_crystal_F_000 832
_exptl_crystal_size_max 0.40
_exptl_crystal_size_mid 0.40
_exptl_crystal_size_min 0.40
_refine_diff_density_max 1.040
_refine_diff_density_min -0.210
_refine_ls_extinction_method none
_refine_ls_goodness_of_fit_ref 1.000
_refine_ls_hydrogen_treatment constr
_refine_ls_matrix_type full
_refine_ls_number_parameters 239
_refine_ls_number_reflns 3400
_refine_ls_number_restraints 0
_refine_ls_restrained_S_all 1.000
_refine_ls_R_factor_all 0.0623
_refine_ls_R_factor_gt 0.0431
_refine_ls_shift/su_max 0.001
_refine_ls_shift/su_mean 0.000
_refine_ls_structure_factor_coef Fsqd
_refine_ls_weighting_details 'calc w=1/[\s^2^(Fo^2^)+(0.0368P)^2^+1.9210P] where P=(Fo^2^+2Fc^2^)/3'
_refine_ls_weighting_scheme calc
_refine_ls_wR_factor_gt 0.0920
_refine_ls_wR_factor_ref 0.0996
_reflns_number_gt 2628
_reflns_number_total 3400
_reflns_threshold_expression I>2\s(I)
_cod_data_source_file bh4001sup1.cif
_cod_data_source_block I
_cod_depositor_comments 'Adding full bibliography for 1542497.cif.'
_cod_database_code 1542497
_cod_database_fobs_code 1542497

loop_
_space_group_symop_operation_xyz
'x, y, z'
'-x+1/2, y+1/2, -z+1/2'
'-x, -y, -z'
'x-1/2, -y-1/2, z-1/2'

loop_
_atom_site_type_symbol
_atom_site_label
_atom_site_fract_x
_atom_site_fract_y
_atom_site_fract_z
_atom_site_U_iso_or_equiv
_atom_site_adp_type
_atom_site_calc_flag
_atom_site_refinement_flags
_atom_site_occupancy
C C1 0.8223(2) 0.2151(2) 0.3808(2) 0.0318(6) Uani d . 1
H H1A 0.7478 0.2052 0.3971 0.038 Uiso calc R 1
H H1B 0.8456 0.2835 0.4043 0.038 Uiso calc R 1
C C2 1.0536(2) 0.1794(2) 0.4633(2) 0.0316(6) Uani d . 1
H H2A 1.0528 0.2497 0.4875 0.038 Uiso calc R 1
H H2B 1.107 0.1429 0.5171 0.038 Uiso calc R 1
C C3 1.0928(2) 0.1765(2) 0.35338(19) 0.0251(6) Uani d . 1
C C4 1.1255(2) 0.0850(2) 0.3124(2) 0.0251(6) Uani d . 1
H H4 1.1277 0.0259 0.3544 0.03 Uiso calc R 1
C C5 1.1548(2) 0.0824(2) 0.2078(2) 0.0235(6) Uani d . 1
C C6 1.1500(2) 0.1698(2) 0.1439(2) 0.0251(6) Uani d . 1
H H6 1.1667 0.1666 0.0729 0.03 Uiso calc R 1
C C7 1.1204(2) 0.2618(2) 0.1855(2) 0.0239(6) Uani d . 1
C C8 1.0939(2) 0.2643(2) 0.2912(2) 0.0264(6) Uani d . 1
H H8 1.0766 0.3263 0.3208 0.032 Uiso calc R 1
C C9 1.1167(2) 0.3573(2) 0.1168(2) 0.0293(6) Uani d . 1
H H9A 1.1916 0.3719 0.1039 0.035 Uiso calc R 1
H H9B 1.0939 0.4135 0.1591 0.035 Uiso calc R 1
C C10 0.8876(2) 0.3704(2) 0.0228(2) 0.0319(6) Uani d . 1
H H10A 0.8899 0.4312 0.0679 0.038 Uiso calc R 1
H H10B 0.8335 0.382 -0.0438 0.038 Uiso calc R 1
C C11 0.8478(2) 0.2830(2) 0.0851(2) 0.0262(6) Uani d . 1
C C12 0.8177(2) 0.1917(2) 0.0317(2) 0.0258(6) Uani d . 1
H H12 0.819 0.1855 -0.0435 0.031 Uiso calc R 1
C C13 0.7856(2) 0.1099(2) 0.0899(2) 0.0245(6) Uani d . 1
C C14 0.7863(2) 0.1176(2) 0.2029(2) 0.0259(6) Uani d . 1
H H14 0.7663 0.0619 0.2419 0.031 Uiso calc R 1
C C15 0.8169(2) 0.2080(2) 0.2573(2) 0.0262(6) Uani d . 1
C C16 0.8450(2) 0.2915(2) 0.1975(2) 0.0285(6) Uani d . 1
H H16 0.862 0.3535 0.233 0.034 Uiso calc R 1
C C17 0.9315(2) 0.8870(2) 0.2122(3) 0.0384(7) Uani d . 1
H H17A 0.9419 0.9452 0.2602 0.058 Uiso calc R 1
H H17B 0.8602 0.8568 0.2148 0.058 Uiso calc R 1
H H17C 0.9347 0.908 0.1379 0.058 Uiso calc R 1
C C18 1.0211(2) 0.8112(2) 0.2489(2) 0.0253(6) Uani d . 1
C C19 1.0648(2) 0.6477(2) 0.3228(2) 0.0288(6) Uani d . 1
H H19A 1.1163 0.6716 0.3868 0.035 Uiso calc R 1
H H19B 1.1069 0.6315 0.2647 0.035 Uiso calc R 1
C C20 1.0040(2) 0.5557(2) 0.3521(3) 0.0409(7) Uani d . 1
H H20A 0.9601 0.5734 0.4073 0.061 Uiso calc R 1
H H20B 1.0568 0.5039 0.3805 0.061 Uiso calc R 1
H H20C 0.956 0.5308 0.2873 0.061 Uiso calc R 1
O O1 0.75162(15) 0.01893(14) 0.04032(14) 0.0315(5) Uani d . 1
H H1O 0.7668 0.0177 -0.0222 0.047 Uiso calc R 1
O O2 1.19101(16) -0.00557(14) 0.16493(15) 0.0322(5) Uani d . 1
H H2O 1.1684 -0.0549 0.1956 0.048 Uiso calc R 1
O O3 1.11964(14) 0.82409(13) 0.24655(14) 0.0285(4) Uani d . 1
O O4 0.98224(14) 0.72552(13) 0.28542(14) 0.0260(4) Uani d . 1
S S1 0.91552(6) 0.12469(6) 0.46261(5) 0.03039(19) Uani d . 1
S S2 1.02408(6) 0.35251(5) -0.01616(5) 0.02919(18) Uani d . 1

loop_
_atom_site_aniso_label
_atom_site_aniso_U_11
_atom_site_aniso_U_22
_atom_site_aniso_U_33
_atom_site_aniso_U_12
_atom_site_aniso_U_13
_atom_site_aniso_U_23
C1 0.0282(15) 0.0450(18) 0.0238(14) 0.0036(13) 0.0087(11) -0.0031(12)
C2 0.0305(15) 0.0429(17) 0.0212(14) -0.0031(13) 0.0037(11) -0.0043(12)
C3 0.0176(13) 0.0401(16) 0.0165(12) -0.0027(11) -0.0004(10) -0.0038(11)
C4 0.0219(13) 0.0339(15) 0.0188(13) -0.0039(11) 0.0012(10) 0.0039(11)
C5 0.0198(13) 0.0307(15) 0.0199(13) -0.0011(11) 0.0028(10) -0.0039(11)
C6 0.0204(13) 0.0370(16) 0.0181(13) -0.0025(11) 0.0036(10) 0.0007(11)
C7 0.0172(13) 0.0322(15) 0.0213(13) -0.0027(11) 0.0003(10) 0.0000(11)
C8 0.0208(13) 0.0337(16) 0.0240(14) -0.0013(11) 0.0012(11) -0.0060(12)
C9 0.0261(14) 0.0338(16) 0.0270(14) -0.0055(12) 0.0017(11) 0.0007(12)
C10 0.0282(15) 0.0358(16) 0.0304(15) 0.0029(12) 0.0012(12) 0.0031(13)
C11 0.0185(13) 0.0353(16) 0.0243(14) 0.0041(11) 0.0020(10) 0.0031(12)
C12 0.0204(13) 0.0380(16) 0.0186(13) 0.0038(12) 0.0023(10) 0.0032(12)
C13 0.0180(13) 0.0333(15) 0.0214(13) 0.0012(11) 0.0014(10) -0.0029(11)
C14 0.0182(13) 0.0372(16) 0.0232(13) 0.0009(11) 0.0061(10) 0.0039(12)
C15 0.0189(13) 0.0377(16) 0.0224(13) 0.0048(11) 0.0050(10) 0.0007(12)
C16 0.0222(14) 0.0347(16) 0.0275(14) 0.0020(12) 0.0016(11) -0.0053(12)
C17 0.0296(16) 0.0331(16) 0.0498(18) 0.0004(13) -0.0007(14) 0.0057(14)
C18 0.0267(15) 0.0304(15) 0.0184(13) 0.0008(12) 0.0029(11) -0.0015(11)
C19 0.0260(14) 0.0341(16) 0.0259(14) 0.0055(12) 0.0033(11) 0.0042(12)
C20 0.0348(17) 0.0374(18) 0.0510(19) 0.0059(14) 0.0090(14) 0.0095(15)
O1 0.0362(11) 0.0373(11) 0.0218(10) -0.0073(9) 0.0074(8) -0.0031(8)
O2 0.0430(12) 0.0287(11) 0.0286(10) 0.0006(9) 0.0169(9) 0.0018(8)
O3 0.0258(10) 0.0334(11) 0.0269(10) -0.0006(8) 0.0060(8) 0.0009(8)
O4 0.0248(10) 0.0282(10) 0.0251(10) 0.0013(8) 0.0043(8) 0.0022(8)
S1 0.0306(4) 0.0433(4) 0.0182(3) -0.0024(3) 0.0068(3) 0.0020(3)
S2 0.0317(4) 0.0357(4) 0.0204(3) -0.0016(3) 0.0052(3) 0.0034(3)

loop_
_atom_type_symbol
_atom_type_description
_atom_type_scat_dispersion_real
_atom_type_scat_dispersion_imag
_atom_type_scat_source
C C 0.0033 0.0016 'International Tables Vol C Tables 4.2.6.8 and 6.1.1.4'
H H 0.0000 0.0000 'International Tables Vol C Tables 4.2.6.8 and 6.1.1.4'
O O 0.0106 0.0060 'International Tables Vol C Tables 4.2.6.8 and 6.1.1.4'
S S 0.1246 0.1234 'International Tables Vol C Tables 4.2.6.8 and 6.1.1.4'

loop_
_geom_angle_atom_site_label_1
_geom_angle_atom_site_label_2
_geom_angle_atom_site_label_3
_geom_angle
C15 C1 S1 115.46(18)
C15 C1 H1A 108.4
S1 C1 H1A 108.4
C15 C1 H1B 108.4
S1 C1 H1B 108.4
H1A C1 H1B 107.5
C3 C2 S1 114.70(18)
C3 C2 H2A 108.6
S1 C2 H2A 108.6
C3 C2 H2B 108.6
S1 C2 H2B 108.6
H2A C2 H2B 107.6
C4 C3 C8 119.4(2)
C4 C3 C2 120.1(2)
C8 C3 C2 120.5(2)
C3 C4 C5 119.4(2)
C3 C4 H4 120.3
C5 C4 H4 120.3
C6 C5 O2 117.7(2)
C6 C5 C4 120.6(2)
O2 C5 C4 121.7(2)
C5 C6 C7 120.2(2)
C5 C6 H6 119.9
C7 C6 H6 119.9
C6 C7 C8 118.8(2)
C6 C7 C9 120.3(2)
C8 C7 C9 120.9(2)
C3 C8 C7 121.4(2)
C3 C8 H8 119.3
C7 C8 H8 119.3
C7 C9 S2 115.30(18)
C7 C9 H9A 108.4
S2 C9 H9A 108.4
C7 C9 H9B 108.4
S2 C9 H9B 108.4
H9A C9 H9B 107.5
C11 C10 S2 115.02(19)
C11 C10 H10A 108.5
S2 C10 H10A 108.5
C11 C10 H10B 108.5
S2 C10 H10B 108.5
H10A C10 H10B 107.5
C12 C11 C16 119.3(2)
C12 C11 C10 120.1(2)
C16 C11 C10 120.5(2)
C11 C12 C13 120.2(2)
C11 C12 H12 119.9
C13 C12 H12 119.9
O1 C13 C14 117.2(2)
O1 C13 C12 122.5(2)
C14 C13 C12 120.2(2)
C15 C14 C13 120.1(2)
C15 C14 H14 119.9
C13 C14 H14 119.9
C14 C15 C16 119.3(2)
C14 C15 C1 120.1(2)
C16 C15 C1 120.6(2)
C11 C16 C15 120.6(3)
C11 C16 H16 119.7
C15 C16 H16 119.7
C18 C17 H17A 109.5
C18 C17 H17B 109.5
H17A C17 H17B 109.5
C18 C17 H17C 109.5
H17A C17 H17C 109.5
H17B C17 H17C 109.5
O3 C18 O4 122.4(2)
O3 C18 C17 125.1(2)
O4 C18 C17 112.6(2)
O4 C19 C20 107.5(2)
O4 C19 H19A 110.2
C20 C19 H19A 110.2
O4 C19 H19B 110.2
C20 C19 H19B 110.2
H19A C19 H19B 108.5
C19 C20 H20A 109.5
C19 C20 H20B 109.5
H20A C20 H20B 109.5
C19 C20 H20C 109.5
H20A C20 H20C 109.5
H20B C20 H20C 109.5
C13 O1 H1O 109.5
C5 O2 H2O 109.5
C18 O4 C19 115.8(2)
C1 S1 C2 103.45(13)
C9 S2 C10 102.34(12)

loop_
_geom_bond_atom_site_label_1
_geom_bond_atom_site_label_2
_geom_bond_distance
C1 C15 1.509(3)
C1 S1 1.821(3)
C1 H1A 0.97
C1 H1B 0.97
C2 C3 1.507(3)
C2 S1 1.826(3)
C2 H2A 0.97
C2 H2B 0.97
C3 C4 1.386(4)
C3 C8 1.384(4)
C4 C5 1.390(3)
C4 H4 0.93
C5 C6 1.385(4)
C5 O2 1.372(3)
C6 C7 1.382(4)
C6 H6 0.93
C7 C8 1.390(3)
C7 C9 1.508(4)
C8 H8 0.93
C9 S2 1.820(3)
C9 H9A 0.97
C9 H9B 0.97
C10 C11 1.504(4)
C10 S2 1.820(3)
C10 H10A 0.97
C10 H10B 0.97
C11 C12 1.384(4)
C11 C16 1.390(3)
C12 C13 1.383(4)
C12 H12 0.93
C13 O1 1.371(3)
C13 C14 1.389(3)
C14 C15 1.381(4)
C14 H14 0.93
C15 C16 1.394(4)
C16 H16 0.93
C17 C18 1.488(4)
C17 H17A 0.96
C17 H17B 0.96
C17 H17C 0.96
C18 O3 1.216(3)
C18 O4 1.328(3)
C19 O4 1.451(3)
C19 C20 1.491(4)
C19 H19A 0.97
C19 H19B 0.97
C20 H20A 0.96
C20 H20B 0.96
C20 H20C 0.96
O1 H1O 0.82
O2 H2O 0.82

loop_
_geom_hbond_atom_site_label_D
_geom_hbond_atom_site_label_H
_geom_hbond_atom_site_label_A
_geom_hbond_site_symmetry_A
_geom_hbond_distance_DH
_geom_hbond_distance_HA
_geom_hbond_distance_DA
_geom_hbond_angle_DHA
O1 H1O O2 3_755 0.82 1.91 2.732(3) 176
O2 H2O O3 1_545 0.82 1.84 2.656(3) 172
